data_4318592
loop_
_publ_author_name
'R. Vaidhyanathan'
'Srinivasan Natarajan'
'C. N. R. Rao'

_publ_section_title
;
 Open-Framework Cadmium Succinates of Different Dimensionalities
;
_journal_name_full 'Inorganic Chemistry'
_journal_page_first 5226
_journal_page_last 5234
_journal_paper_doi 10.1021/ic020333s
_journal_volume 41
_journal_year 2002
_chemical_formula_sum 'C4 H8 Cd N0 O6'
_chemical_formula_weight 264.50
_chemical_name_systematic
;
  ?
;
_space_group_IT_number 14
_symmetry_cell_setting monoclinic
_symmetry_space_group_name_Hall '-P 2yn'
_symmetry_space_group_name_H-M 'P 1 21/n 1'
_atom_sites_solution_hydrogens geom
_atom_sites_solution_primary direct
_atom_sites_solution_secondary difmap
_audit_creation_method SHELXL
_cell_angle_alpha 90.00
_cell_angle_beta 111.335(2)
_cell_angle_gamma 90.00
_cell_formula_units_Z 4
_cell_length_a 7.1277(7)
_cell_length_b 15.1445(15)
_cell_length_c 7.1918(7)
_cell_measurement_temperature 293(2)
_cell_volume 723.12(12)
_computing_cell_refinement 'Siemens XSCANS'
_computing_data_collection 'Siemens XSCANS'
_computing_data_reduction 'Siemens SHELXTL'
_computing_molecular_graphics 'Siemens SHELXTL'
_computing_publication_material 'Siemens SHELXTL'
_computing_structure_refinement 'SHELXL-93 (Sheldrick, 1993)'
_computing_structure_solution 'SHELXS-86 (Sheldrick, 1990)'
_diffrn_ambient_temperature 293(2)
_diffrn_measurement_device 'Siemens P4'
_diffrn_measurement_method '\w scans'
_diffrn_radiation_monochromator graphite
_diffrn_radiation_source 'fine-focus sealed tube'
_diffrn_radiation_type MoK\a
_diffrn_radiation_wavelength 0.71073
_diffrn_reflns_av_R_equivalents 0.0422
_diffrn_reflns_av_sigmaI/netI 0.0379
_diffrn_reflns_limit_h_max 4
_diffrn_reflns_limit_h_min -7
_diffrn_reflns_limit_k_max 16
_diffrn_reflns_limit_k_min -16
_diffrn_reflns_limit_l_max 7
_diffrn_reflns_limit_l_min -7
_diffrn_reflns_number 2925
_diffrn_reflns_theta_max 23.29
_diffrn_reflns_theta_min 2.69
_exptl_absorpt_coefficient_mu 3.001
_exptl_absorpt_correction_T_max 1.000000
_exptl_absorpt_correction_T_min 0.669313
_exptl_absorpt_correction_type SADABS
_exptl_crystal_density_diffrn 2.430
_exptl_crystal_F_000 512
_exptl_crystal_size_max 0.06
_exptl_crystal_size_mid 0.06
_exptl_crystal_size_min 0.04
_refine_diff_density_max 0.853
_refine_diff_density_min -0.460
_refine_diff_density_rms 0.094
_refine_ls_extinction_coef 0.0102(8)
_refine_ls_extinction_expression Fc^*^=kFc[1+0.001xFc^2^\l^3^/sin(2\q)]^-1/4^
_refine_ls_extinction_method SHELXL
_refine_ls_goodness_of_fit_all 1.003
_refine_ls_goodness_of_fit_obs 1.048
_refine_ls_matrix_type full
_refine_ls_number_parameters 133
_refine_ls_number_reflns 1028
_refine_ls_number_restraints 0
_refine_ls_restrained_S_all 1.003
_refine_ls_restrained_S_obs 1.048
_refine_ls_R_factor_all 0.0246
_refine_ls_R_factor_obs 0.0211
_refine_ls_shift/esd_max 0.001
_refine_ls_shift/esd_mean 0.000
_refine_ls_structure_factor_coef Fsqd
_refine_ls_weighting_details 'w=1/[\s^2^(Fo^2^)+(0.0269P)^2^+0.0000P] where P=(Fo^2^+2Fc^2^)/3'
_refine_ls_weighting_scheme calc
_refine_ls_wR_factor_all 0.0509
_refine_ls_wR_factor_obs 0.0497
_reflns_number_observed 913
_reflns_number_total 1028
_reflns_observed_criterion >2sigma(I)
_cod_data_source_file ic020333s_5.cif
_cod_data_source_block sad
_cod_depositor_comments
;
The following automatic conversions were performed:

'_symmetry_cell_setting' value 'Monoclinic' changed to 'monoclinic'
according to the built-in table from CIF Core dictionary named
'cif_core.dic' version 2.4.1 from 2010-06-29.

Automatic conversion script
Id: cif_fix_values 1646 2011-03-28 12:23:43Z adriana 

The following automatic conversions were performed:

'_refine_ls_weighting_scheme' value 'calc
w=1/[\s^2^(Fo^2^)+(0.0269P)^2^+0.0000P] where P=(Fo^2^+2Fc^2^)/3' was
changed to 'calc'. New tag '_refine_ls_weighting_details' was
created. The value of the new tag was set to
'w=1/[\s^2^(Fo^2^)+(0.0269P)^2^+0.0000P] where P=(Fo^2^+2Fc^2^)/3'.

Automatic conversion script
Id: cif_fix_values 3143 2015-03-26 13:38:13Z robertas 
;
_cod_database_code 4318592

loop_
_symmetry_equiv_pos_as_xyz
'x, y, z'
'-x+1/2, y+1/2, -z+1/2'
'-x, -y, -z'
'x-1/2, -y-1/2, z-1/2'

loop_
_atom_site_aniso_label
_atom_site_aniso_U_11
_atom_site_aniso_U_22
_atom_site_aniso_U_33
_atom_site_aniso_U_23
_atom_site_aniso_U_13
_atom_site_aniso_U_12
Cd1 0.0192(2) 0.0223(2) 0.0236(2) 0.00209(11) 0.0044(2) -0.00175(10)
O1 0.022(2) 0.0241(14) 0.028(2) 0.0014(11) -0.0011(13) -0.0029(11)
O2 0.028(2) 0.0261(15) 0.035(2) 0.0108(12) 0.0059(14) -0.0027(12)
O3 0.023(2) 0.037(2) 0.036(2) 0.0174(14) -0.0062(15) -0.0053(13)
O4 0.023(2) 0.036(2) 0.046(2) 0.0070(14) 0.0122(14) 0.0053(13)
O100 0.037(2) 0.037(2) 0.028(2) -0.0007(14) 0.003(2) 0.016(2)
O200 0.029(2) 0.070(3) 0.071(3) -0.044(2) 0.019(2) -0.016(2)
C1 0.023(2) 0.024(2) 0.019(2) 0.000(2) 0.006(2) 0.000(2)
C2 0.032(2) 0.017(2) 0.018(2) -0.006(2) 0.006(2) -0.004(2)
C3 0.024(2) 0.024(2) 0.028(2) 0.003(2) 0.011(2) 0.005(2)
C4 0.033(3) 0.016(2) 0.029(2) -0.003(2) 0.012(2) -0.002(2)

loop_
_atom_site_label
_atom_site_type_symbol
_atom_site_fract_x
_atom_site_fract_y
_atom_site_fract_z
_atom_site_U_iso_or_equiv
_atom_site_thermal_displace_type
_atom_site_occupancy
_atom_site_calc_flag
_atom_site_refinement_flags
_atom_site_disorder_group
Cd1 Cd -0.00953(4) 0.19691(2) 0.08006(4) 0.0226(2) Uani 1 d . .
O1 O -0.1949(4) 0.30338(15) -0.1882(4) 0.0278(7) Uani 1 d . .
O2 O -0.3069(4) 0.1350(2) 0.0774(4) 0.0311(7) Uani 1 d . .
O3 O 0.1193(4) 0.3296(2) -0.0054(4) 0.0366(7) Uani 1 d . .
O4 O -0.0499(4) 0.0485(2) 0.2206(4) 0.0349(7) Uani 1 d . .
O100 O -0.0020(6) 0.1292(2) -0.2041(5) 0.0366(8) Uani 1 d . .
H100 H -0.0837(65) 0.1429(29) -0.2750(66) 0.018(14) Uiso 1 d . .
H101 H 0.0205(83) 0.0615(42) -0.2114(90) 0.092(19) Uiso 1 d . .
O200 O -0.0989(7) 0.2790(3) 0.3017(7) 0.0565(12) Uani 1 d . .
H200 H -0.1859(86) 0.2817(34) 0.3067(84) 0.039(18) Uiso 1 d . .
H201 H -0.0145(88) 0.3001(36) 0.4027(91) 0.061(21) Uiso 1 d . .
C1 C -0.0397(6) 0.3529(2) -0.1399(5) 0.0220(8) Uani 1 d . .
C2 C -0.2285(6) 0.0699(2) 0.1863(5) 0.0231(8) Uani 1 d . .
C3 C -0.0540(6) 0.4401(3) -0.2450(6) 0.0250(8) Uani 1 d . .
H10 H -0.1308(57) 0.4804(26) -0.1907(54) 0.028(10) Uiso 1 d . .
H20 H -0.1318(69) 0.4284(28) -0.3879(78) 0.050(13) Uiso 1 d . .
C4 C -0.3533(6) 0.0177(2) 0.2788(7) 0.0259(9) Uani 1 d . .
H30 H -0.3769(55) -0.0345(27) 0.2162(55) 0.024(10) Uiso 1 d . .
H40 H -0.2708(61) 0.0118(24) 0.4107(62) 0.024(10) Uiso 1 d . .

loop_
_atom_type_symbol
_atom_type_description
_atom_type_scat_dispersion_real
_atom_type_scat_dispersion_imag
_atom_type_scat_source
C C 0.0033 0.0016 'International Tables Vol C Tables 4.2.6.8 and 6.1.1.4'
H H 0.0000 0.0000 'International Tables Vol C Tables 4.2.6.8 and 6.1.1.4'
N N 0.0061 0.0033 'International Tables Vol C Tables 4.2.6.8 and 6.1.1.4'
O O 0.0106 0.0060 'International Tables Vol C Tables 4.2.6.8 and 6.1.1.4'
Cd Cd -0.8075 1.2024 'International Tables Vol C Tables 4.2.6.8 and 6.1.1.4'

loop_
_geom_angle_atom_site_label_1
_geom_angle_atom_site_label_2
_geom_angle_atom_site_label_3
_geom_angle
_geom_angle_site_symmetry_1
_geom_angle_site_symmetry_3
_geom_angle_publ_flag
O1 Cd1 O200 86.57(15) 4_666 . ?
O1 Cd1 O100 108.47(12) 4_666 . ?
O200 Cd1 O100 164.2(2) . . ?
O1 Cd1 O2 131.88(9) 4_666 . ?
O200 Cd1 O2 74.89(13) . . ?
O100 Cd1 O2 97.43(11) . . ?
O1 Cd1 O3 79.58(10) 4_666 . ?
O200 Cd1 O3 87.25(13) . . ?
O100 Cd1 O3 90.64(11) . . ?
O2 Cd1 O3 141.14(10) . . ?
O1 Cd1 O1 132.67(8) 4_666 . ?
O200 Cd1 O1 89.09(14) . . ?
O100 Cd1 O1 77.19(11) . . ?
O2 Cd1 O1 91.69(9) . . ?
O3 Cd1 O1 53.13(9) . . ?
O1 Cd1 O4 85.98(9) 4_666 . ?
O200 Cd1 O4 95.95(13) . . ?
O100 Cd1 O4 90.11(11) . . ?
O2 Cd1 O4 53.43(9) . . ?
O3 Cd1 O4 165.01(9) . . ?
O1 Cd1 O4 141.31(9) . . ?
O1 Cd1 C2 107.76(10) 4_666 . ?
O200 Cd1 C2 81.78(13) . . ?
O100 Cd1 C2 97.67(11) . . ?
O2 Cd1 C2 26.96(10) . . ?
O3 Cd1 C2 166.30(10) . . ?
O1 Cd1 C2 118.17(10) . . ?
O4 Cd1 C2 26.89(9) . . ?
C1 O1 Cd1 137.1(2) . 4_565 ?
C1 O1 Cd1 90.4(2) . . ?
Cd1 O1 Cd1 132.48(11) 4_565 . ?
C2 O2 Cd1 96.6(2) . . ?
C1 O3 Cd1 96.4(2) . . ?
C2 O4 Cd1 87.0(2) . . ?
Cd1 O100 H100 104.5(38) . . ?
Cd1 O100 H101 122.4(34) . . ?
H100 O100 H101 112.4(52) . . ?
Cd1 O200 H200 126.7(51) . . ?
Cd1 O200 H201 121.8(36) . . ?
H200 O200 H201 110.0(62) . . ?
O3 C1 O1 120.0(3) . . ?
O3 C1 C3 121.0(3) . . ?
O1 C1 C3 119.0(3) . . ?
O4 C2 O2 121.1(3) . . ?
O4 C2 C4 119.9(3) . . ?
O2 C2 C4 119.0(3) . . ?
O4 C2 Cd1 66.2(2) . . ?
O2 C2 Cd1 56.4(2) . . ?
C4 C2 Cd1 165.9(2) . . ?
C1 C3 C4 115.0(3) . 4_665 ?
C1 C3 H10 106.8(21) . . ?
C4 C3 H10 109.2(21) 4_665 . ?
C1 C3 H20 105.9(25) . . ?
C4 C3 H20 109.9(26) 4_665 . ?
H10 C3 H20 109.8(33) . . ?
C2 C4 C3 114.3(3) . 4_566 ?
C2 C4 H30 105.8(23) . . ?
C3 C4 H30 108.6(24) 4_566 . ?
C2 C4 H40 104.3(24) . . ?
C3 C4 H40 112.3(23) 4_566 . ?
H30 C4 H40 111.4(32) . . ?

loop_
_geom_bond_atom_site_label_1
_geom_bond_atom_site_label_2
_geom_bond_distance
_geom_bond_site_symmetry_2
_geom_bond_publ_flag
Cd1 O1 2.255(3) 4_666 ?
Cd1 O200 2.288(4) . ?
Cd1 O100 2.304(3) . ?
Cd1 O2 2.311(2) . ?
Cd1 O3 2.382(3) . ?
Cd1 O1 2.493(3) . ?
Cd1 O4 2.523(3) . ?
Cd1 C2 2.755(4) . ?
O1 C1 1.276(4) . ?
O1 Cd1 2.255(3) 4_565 ?
O2 C2 1.257(4) . ?
O3 C1 1.243(5) . ?
O4 C2 1.248(4) . ?
O100 H100 0.65(4) . ?
O100 H101 1.04(6) . ?
O200 H200 0.64(5) . ?
O200 H201 0.82(7) . ?
C1 C3 1.506(5) . ?
C2 C4 1.513(5) . ?
C3 C4 1.519(6) 4_665 ?
C3 H10 0.99(4) . ?
C3 H20 0.99(5) . ?
C4 C3 1.519(6) 4_566 ?
C4 H30 0.90(4) . ?
C4 H40 0.92(4) . ?
